data_7120551
loop_
_publ_author_name
'Xu, Yijue'
'Champion, Lysiane'
'Gabidullin, Bulat'
'Bryce, David L.'

_publ_section_title
;
 A Kinetic Study of Mechanochemical Halogen Bond Formation by In-situ 31P
 Solid-State NMR Spectroscopy
;
_journal_name_full 'Chem. Commun.'
_journal_paper_doi 10.1039/C7CC05051H
_journal_year 2017
_chemical_formula_sum 'C69 H45 F10 I5 O3 P3'
_chemical_formula_weight 1839.46
_space_group_crystal_system triclinic
_space_group_IT_number 2
_space_group_name_Hall '-P 1'
_space_group_name_H-M_alt 'P -1'
_symmetry_space_group_name_Hall '-P 1'
_symmetry_space_group_name_H-M 'P -1'
_atom_sites_solution_hydrogens geom
_audit_creation_method SHELXL-2014/7
_audit_update_record
;
2017-06-27 deposited with the CCDC.
2017-08-14 downloaded from the CCDC.
;
_cell_angle_alpha 82.0800(10)
_cell_angle_beta 78.9440(10)
_cell_angle_gamma 80.9920(10)
_cell_formula_units_Z 2
_cell_length_a 8.4755(8)
_cell_length_b 18.6290(18)
_cell_length_c 21.907(2)
_cell_measurement_reflns_used 9582
_cell_measurement_temperature 200(2)
_cell_measurement_theta_max 28.20
_cell_measurement_theta_min 2.47
_cell_volume 3332.0(5)
_computing_cell_refinement 'APEX II, Bruker (2009)'
_computing_data_collection 'APEX II, Bruker (2009)'
_computing_data_reduction 'XPREP, Bruker (2009)'
_computing_molecular_graphics 'Mercury (Macrae et al., 2008)'
_computing_publication_material 'CIFTAB (Sheldrick, 1997)'
_computing_structure_refinement 'SHELXL-2014/7 (Sheldrick, 2014)'
_computing_structure_solution 'SHELXS-03 (Sheldrick, 2003)'
_diffrn_ambient_temperature 200(2)
_diffrn_measured_fraction_theta_full 0.996
_diffrn_measured_fraction_theta_max 0.966
_diffrn_measurement_device_type 'Bruker APEX-II CCD'
_diffrn_measurement_method '\w scans'
_diffrn_radiation_type MoK\a
_diffrn_radiation_wavelength 0.71073
_diffrn_reflns_av_R_equivalents 0.0231
_diffrn_reflns_av_unetI/netI 0.0239
_diffrn_reflns_Laue_measured_fraction_full 0.996
_diffrn_reflns_Laue_measured_fraction_max 0.966
_diffrn_reflns_limit_h_max 10
_diffrn_reflns_limit_h_min -11
_diffrn_reflns_limit_k_max 24
_diffrn_reflns_limit_k_min -24
_diffrn_reflns_limit_l_max 28
_diffrn_reflns_limit_l_min -29
_diffrn_reflns_number 39918
_diffrn_reflns_point_group_measured_fraction_full 0.996
_diffrn_reflns_point_group_measured_fraction_max 0.966
_diffrn_reflns_theta_full 25.242
_diffrn_reflns_theta_max 28.213
_diffrn_reflns_theta_min 2.098
_exptl_absorpt_coefficient_mu 2.480
_exptl_absorpt_correction_T_max 0.7457
_exptl_absorpt_correction_T_min 0.4061
_exptl_absorpt_correction_type multi-scan
_exptl_absorpt_process_details 'SADABS, Bruker (2003)'
_exptl_crystal_colour colourless
_exptl_crystal_density_diffrn 1.833
_exptl_crystal_description block
_exptl_crystal_F_000 1766
_exptl_crystal_size_max 0.955
_exptl_crystal_size_mid 0.786
_exptl_crystal_size_min 0.548
_refine_diff_density_max 0.699
_refine_diff_density_min -1.332
_refine_diff_density_rms 0.088
_refine_ls_extinction_method none
_refine_ls_goodness_of_fit_ref 1.076
_refine_ls_hydrogen_treatment constr
_refine_ls_matrix_type full
_refine_ls_number_parameters 811
_refine_ls_number_reflns 15885
_refine_ls_number_restraints 0
_refine_ls_restrained_S_all 1.076
_refine_ls_R_factor_all 0.0311
_refine_ls_R_factor_gt 0.0261
_refine_ls_shift/su_max 0.003
_refine_ls_shift/su_mean 0.000
_refine_ls_structure_factor_coef Fsqd
_refine_ls_weighting_details 'w=1/[\s^2^(Fo^2^)+(0.0246P)^2^+2.3182P] where P=(Fo^2^+2Fc^2^)/3'
_refine_ls_weighting_scheme calc
_refine_ls_wR_factor_gt 0.0609
_refine_ls_wR_factor_ref 0.0632
_reflns_Friedel_coverage 0.000
_reflns_number_gt 13986
_reflns_number_total 15885
_reflns_threshold_expression 'I > 2\s(I)'
_cod_data_source_file c7cc05051h2.cif
_cod_data_source_block shelx
_cod_original_cell_volume 3332.1(6)
_cod_database_code 7120551
_shelx_shelxl_version_number 2014/7
_shelx_space_group_comment
;
The symmetry employed for this shelxl refinement is uniquely defined
by the following loop, which should always be used as a source of
symmetry information in preference to the above space-group names.
They are only intended as comments.
;
_shelx_estimated_absorpt_t_min 0.200
_shelx_estimated_absorpt_t_max 0.344

loop_
_space_group_symop_operation_xyz
'x, y, z'
'-x, -y, -z'

loop_
_atom_site_label
_atom_site_type_symbol
_atom_site_fract_x
_atom_site_fract_y
_atom_site_fract_z
_atom_site_U_iso_or_equiv
_atom_site_adp_type
_atom_site_occupancy
_atom_site_site_symmetry_order
_atom_site_calc_flag
_atom_site_refinement_flags_posn
_atom_site_refinement_flags_adp
C1 C 0.3579(3) 0.44997(13) 0.43330(11) 0.0340(5) Uani 1 1 d . .
C2 C 0.2319(3) 0.50321(13) 0.45130(11) 0.0353(5) Uani 1 1 d . .
C3 C 0.1514(3) 0.54784(13) 0.40785(12) 0.0350(5) Uani 1 1 d . .
C4 C 0.1927(3) 0.54029(12) 0.34456(11) 0.0316(5) Uani 1 1 d . .
C5 C 0.3202(3) 0.48714(13) 0.32688(10) 0.0311(5) Uani 1 1 d . .
C6 C 0.4020(3) 0.44316(13) 0.37021(12) 0.0332(5) Uani 1 1 d . .
C7 C 0.6952(3) 0.54392(13) 0.16215(11) 0.0346(5) Uani 1 1 d . .
C8 C 0.7335(3) 0.52799(12) 0.22166(12) 0.0337(5) Uani 1 1 d . .
C9 C 0.6586(3) 0.56917(12) 0.26911(11) 0.0306(5) Uani 1 1 d . .
C10 C 0.5450(3) 0.62935(12) 0.25877(11) 0.0291(4) Uani 1 1 d . .
C11 C 0.5030(3) 0.64431(12) 0.19993(11) 0.0317(5) Uani 1 1 d . .
C12 C 0.5767(3) 0.60170(13) 0.15275(11) 0.0345(5) Uani 1 1 d . .
C13 C 0.4266(3) 0.04241(12) 0.04899(10) 0.0302(5) Uani 1 1 d . .
C14 C 0.5918(3) 0.02145(13) 0.03709(11) 0.0333(5) Uani 1 1 d . .
C15 C 0.6643(3) -0.01995(13) -0.01089(11) 0.0327(5) Uani 1 1 d . .
C16 C 0.8856(3) 0.24621(12) 0.21376(10) 0.0268(4) Uani 1 1 d . .
C17 C 0.8552(3) 0.17637(13) 0.20853(11) 0.0328(5) Uani 1 1 d . .
H17 H 0.9384 0.1360 0.2113 0.039 Uiso 1 1 calc R U
C18 C 0.7038(3) 0.16538(16) 0.19926(12) 0.0432(6) Uani 1 1 d . .
H18 H 0.6838 0.1177 0.1951 0.052 Uiso 1 1 calc R U
C19 C 0.5825(3) 0.22359(18) 0.19604(13) 0.0477(7) Uani 1 1 d . .
H19 H 0.4784 0.2158 0.1903 0.057 Uiso 1 1 calc R U
C20 C 0.6118(3) 0.29326(17) 0.20111(15) 0.0492(7) Uani 1 1 d . .
H20 H 0.5274 0.3332 0.1992 0.059 Uiso 1 1 calc R U
C21 C 0.7635(3) 0.30522(14) 0.20895(12) 0.0375(5) Uani 1 1 d . .
H21 H 0.7842 0.3534 0.2111 0.045 Uiso 1 1 calc R U
C22 C 1.0709(3) 0.28704(12) 0.30201(10) 0.0269(4) Uani 1 1 d . .
C23 C 0.9390(3) 0.33191(15) 0.33084(12) 0.0386(5) Uani 1 1 d . .
H23 H 0.8461 0.3463 0.3115 0.046 Uiso 1 1 calc R U
C24 C 0.9425(4) 0.35584(17) 0.38810(14) 0.0509(7) Uani 1 1 d . .
H24 H 0.8525 0.3870 0.4074 0.061 Uiso 1 1 calc R U
C25 C 1.0753(4) 0.33461(17) 0.41653(12) 0.0492(7) Uani 1 1 d . .
H25 H 1.0769 0.3506 0.4557 0.059 Uiso 1 1 calc R U
C26 C 1.2077(4) 0.28972(17) 0.38813(13) 0.0477(7) Uani 1 1 d . .
H26 H 1.3000 0.2753 0.4078 0.057 Uiso 1 1 calc R U
C27 C 1.2057(3) 0.26584(14) 0.33128(11) 0.0373(5) Uani 1 1 d . .
H27 H 1.2963 0.2349 0.3121 0.045 Uiso 1 1 calc R U
C28 C 1.1563(3) 0.32902(12) 0.16864(10) 0.0272(4) Uani 1 1 d . .
C29 C 1.1990(3) 0.39184(13) 0.18477(11) 0.0333(5) Uani 1 1 d . .
H29 H 1.1791 0.4008 0.2274 0.040 Uiso 1 1 calc R U
C30 C 1.2711(4) 0.44197(15) 0.13857(13) 0.0456(6) Uani 1 1 d . .
H30 H 1.2999 0.4851 0.1497 0.055 Uiso 1 1 calc R U
C31 C 1.3003(4) 0.42870(16) 0.07682(14) 0.0507(7) Uani 1 1 d . .
H31 H 1.3522 0.4620 0.0455 0.061 Uiso 1 1 calc R U
C32 C 1.2544(4) 0.36699(16) 0.06029(13) 0.0552(8) Uani 1 1 d . .
H32 H 1.2729 0.3586 0.0175 0.066 Uiso 1 1 calc R U
C33 C 1.1813(4) 0.31727(14) 0.10588(12) 0.0428(6) Uani 1 1 d . .
H33 H 1.1484 0.2753 0.0943 0.051 Uiso 1 1 calc R U
C34 C 0.0333(3) 0.83010(12) 0.45570(11) 0.0290(4) Uani 1 1 d . .
C35 C -0.0043(3) 0.78271(15) 0.41816(12) 0.0384(5) Uani 1 1 d . .
H35 H 0.0798 0.7572 0.3908 0.046 Uiso 1 1 calc R U
C36 C -0.1648(3) 0.77274(17) 0.42075(15) 0.0503(7) Uani 1 1 d . .
H36 H -0.1906 0.7405 0.3952 0.060 Uiso 1 1 calc R U
C37 C -0.2867(3) 0.81012(16) 0.46075(16) 0.0501(7) Uani 1 1 d . .
H37 H -0.3965 0.8037 0.4622 0.060 Uiso 1 1 calc R U
C38 C -0.2508(3) 0.85634(15) 0.49828(16) 0.0494(7) Uani 1 1 d . .
H38 H -0.3354 0.8814 0.5258 0.059 Uiso 1 1 calc R U
C39 C -0.0900(3) 0.86668(14) 0.49611(13) 0.0400(6) Uani 1 1 d . .
H39 H -0.0651 0.8986 0.5222 0.048 Uiso 1 1 calc R U
C40 C 0.2693(3) 0.86964(12) 0.52068(10) 0.0274(4) Uani 1 1 d . .
C41 C 0.2743(4) 0.81585(15) 0.57137(12) 0.0480(7) Uani 1 1 d . .
H41 H 0.2587 0.7675 0.5672 0.058 Uiso 1 1 calc R U
C42 C 0.3016(5) 0.83225(18) 0.62772(13) 0.0600(9) Uani 1 1 d . .
H42 H 0.3051 0.7952 0.6620 0.072 Uiso 1 1 calc R U
C43 C 0.3237(4) 0.90239(17) 0.63423(13) 0.0517(7) Uani 1 1 d . .
H43 H 0.3416 0.9137 0.6731 0.062 Uiso 1 1 calc R U
C44 C 0.3198(4) 0.95600(16) 0.58452(13) 0.0494(7) Uani 1 1 d . .
H44 H 0.3353 1.0043 0.5891 0.059 Uiso 1 1 calc R U
C45 C 0.2933(3) 0.93981(14) 0.52758(12) 0.0392(6) Uani 1 1 d . .
H45 H 0.2916 0.9770 0.4932 0.047 Uiso 1 1 calc R U
C46 C 0.2780(3) 0.91858(12) 0.38912(10) 0.0287(4) Uani 1 1 d . .
C47 C 0.1647(3) 0.98120(14) 0.38478(12) 0.0379(5) Uani 1 1 d . .
H47 H 0.0629 0.9836 0.4121 0.045 Uiso 1 1 calc R U
C48 C 0.2005(4) 1.04006(15) 0.34054(14) 0.0481(7) Uani 1 1 d . .
H48 H 0.1236 1.0829 0.3381 0.058 Uiso 1 1 calc R U
C49 C 0.3471(4) 1.03656(16) 0.30014(13) 0.0495(7) Uani 1 1 d . .
H49 H 0.3713 1.0770 0.2700 0.059 Uiso 1 1 calc R U
C50 C 0.4595(4) 0.97398(17) 0.30347(13) 0.0485(7) Uani 1 1 d . .
H50 H 0.5599 0.9714 0.2753 0.058 Uiso 1 1 calc R U
C51 C 0.4257(3) 0.91489(14) 0.34797(12) 0.0375(5) Uani 1 1 d . .
H51 H 0.5030 0.8722 0.3502 0.045 Uiso 1 1 calc R U
C52 C 0.6914(3) 0.80017(13) 0.12573(12) 0.0353(5) Uani 1 1 d . .
C53 C 0.6520(3) 0.77914(16) 0.07252(14) 0.0459(6) Uani 1 1 d . .
H53 H 0.7290 0.7484 0.0468 0.055 Uiso 1 1 calc R U
C54 C 0.4986(4) 0.8035(2) 0.05731(17) 0.0624(10) Uani 1 1 d . .
H54 H 0.4716 0.7892 0.0210 0.075 Uiso 1 1 calc R U
C55 C 0.3872(4) 0.84745(19) 0.0937(2) 0.0698(11) Uani 1 1 d . .
H55 H 0.2832 0.8635 0.0828 0.084 Uiso 1 1 calc R U
C56 C 0.4246(4) 0.86866(18) 0.1461(2) 0.0700(11) Uani 1 1 d . .
H56 H 0.3467 0.8997 0.1712 0.084 Uiso 1 1 calc R U
C57 C 0.5763(3) 0.84489(16) 0.16260(16) 0.0504(7) Uani 1 1 d . .
H57 H 0.6011 0.8593 0.1992 0.061 Uiso 1 1 calc R U
C58 C 0.9380(3) 0.84321(13) 0.17904(11) 0.0332(5) Uani 1 1 d . .
C59 C 0.9832(5) 0.83411(17) 0.23716(14) 0.0570(8) Uani 1 1 d . .
H59 H 0.9902 0.7871 0.2605 0.068 Uiso 1 1 calc R U
C60 C 1.0184(5) 0.89362(19) 0.26168(16) 0.0717(11) Uani 1 1 d . .
H60 H 1.0476 0.8872 0.3020 0.086 Uiso 1 1 calc R U
C61 C 1.0114(4) 0.96171(17) 0.22803(16) 0.0581(8) Uani 1 1 d . .
H61 H 1.0365 1.0020 0.2449 0.070 Uiso 1 1 calc R U
C62 C 0.9679(4) 0.97134(15) 0.16991(14) 0.0457(6) Uani 1 1 d . .
H62 H 0.9632 1.0183 0.1465 0.055 Uiso 1 1 calc R U
C63 C 0.9310(3) 0.91293(14) 0.14543(12) 0.0396(6) Uani 1 1 d . .
H63 H 0.9004 0.9201 0.1053 0.048 Uiso 1 1 calc R U
C64 C 1.0246(3) 0.74456(13) 0.08001(11) 0.0342(5) Uani 1 1 d . .
C65 C 1.1138(4) 0.67513(17) 0.08029(14) 0.0517(7) Uani 1 1 d . .
H65 H 1.1012 0.6411 0.1169 0.062 Uiso 1 1 calc R U
C66 C 1.2213(5) 0.6557(2) 0.02699(18) 0.0707(10) Uani 1 1 d . .
H66 H 1.2817 0.6082 0.0273 0.085 Uiso 1 1 calc R U
C67 C 1.2410(4) 0.7036(2) -0.02546(17) 0.0669(10) Uani 1 1 d . .
H67 H 1.3142 0.6894 -0.0617 0.080 Uiso 1 1 calc R U
C68 C 1.1556(4) 0.7728(2) -0.02654(15) 0.0612(8) Uani 1 1 d . .
H68 H 1.1712 0.8065 -0.0632 0.073 Uiso 1 1 calc R U
C69 C 1.0463(4) 0.79327(16) 0.02612(13) 0.0469(6) Uani 1 1 d . .
H69 H 0.9862 0.8408 0.0252 0.056 Uiso 1 1 calc R U
O1 O 1.19569(18) 0.18605(8) 0.22056(7) 0.0294(3) Uani 1 1 d . .
O2 O 0.35446(18) 0.77404(8) 0.43226(7) 0.0299(3) Uani 1 1 d . .
O3 O 0.8783(2) 0.70092(9) 0.19864(9) 0.0403(4) Uani 1 1 d . .
I1 I 0.47160(2) 0.37856(2) 0.49845(2) 0.05292(6) Uani 1 1 d . .
I4 I 0.06917(2) 0.60807(2) 0.27991(2) 0.03967(4) Uani 1 1 d . .
I7 I 0.81297(3) 0.48260(2) 0.09046(2) 0.05954(6) Uani 1 1 d . .
I10 I 0.45214(2) 0.69695(2) 0.32920(2) 0.03323(4) Uani 1 1 d . .
I13 I 0.32043(2) 0.10547(2) 0.12139(2) 0.03464(4) Uani 1 1 d . .
P1 P 1.08467(6) 0.25650(3) 0.22633(2) 0.02295(10) Uani 1 1 d . .
P2 P 0.24300(6) 0.84190(3) 0.44798(3) 0.02389(11) Uani 1 1 d . .
P3 P 0.88341(7) 0.76570(3) 0.15039(3) 0.03001(12) Uani 1 1 d . .
F2 F 0.1828(2) 0.51286(10) 0.51205(7) 0.0521(4) Uani 1 1 d . .
F3 F 0.0310(2) 0.59942(9) 0.42863(8) 0.0528(4) Uani 1 1 d . .
F5 F 0.36775(19) 0.47663(9) 0.26599(7) 0.0422(3) Uani 1 1 d . .
F6 F 0.52414(19) 0.39242(9) 0.34894(8) 0.0499(4) Uani 1 1 d . .
F8 F 0.8478(2) 0.47125(8) 0.23398(8) 0.0470(4) Uani 1 1 d . .
F9 F 0.69753(18) 0.54927(8) 0.32623(7) 0.0404(3) Uani 1 1 d . .
F11 F 0.38999(18) 0.70049(8) 0.18771(7) 0.0424(3) Uani 1 1 d . .
F12 F 0.5308(2) 0.61800(9) 0.09633(7) 0.0504(4) Uani 1 1 d . .
F14 F 0.68816(19) 0.04233(9) 0.07195(8) 0.0495(4) Uani 1 1 d . .
F15 F 0.82679(18) -0.03800(9) -0.02022(8) 0.0486(4) Uani 1 1 d . .

loop_
_atom_site_aniso_label
_atom_site_aniso_U_11
_atom_site_aniso_U_22
_atom_site_aniso_U_33
_atom_site_aniso_U_23
_atom_site_aniso_U_13
_atom_site_aniso_U_12
C1 0.0387(13) 0.0336(12) 0.0336(12) 0.0014(9) -0.0112(10) -0.0148(10)
C2 0.0460(14) 0.0356(12) 0.0271(11) -0.0048(9) -0.0018(10) -0.0186(11)
C3 0.0381(13) 0.0303(11) 0.0355(12) -0.0041(9) -0.0008(10) -0.0083(10)
C4 0.0326(12) 0.0301(11) 0.0344(12) 0.0012(9) -0.0082(9) -0.0120(9)
C5 0.0364(12) 0.0336(11) 0.0265(11) -0.0057(9) -0.0028(9) -0.0157(10)
C6 0.0301(11) 0.0318(11) 0.0391(13) -0.0045(10) -0.0063(9) -0.0074(9)
C7 0.0411(13) 0.0292(11) 0.0336(12) -0.0079(9) -0.0028(10) -0.0059(10)
C8 0.0371(12) 0.0267(11) 0.0380(13) -0.0058(9) -0.0076(10) -0.0027(9)
C9 0.0320(11) 0.0304(11) 0.0315(11) -0.0032(9) -0.0061(9) -0.0107(9)
C10 0.0296(11) 0.0279(10) 0.0308(11) -0.0053(9) -0.0013(9) -0.0099(9)
C11 0.0309(11) 0.0273(11) 0.0349(12) 0.0009(9) -0.0025(9) -0.0049(9)
C12 0.0426(13) 0.0342(12) 0.0271(11) -0.0010(9) -0.0051(10) -0.0096(10)
C13 0.0394(12) 0.0250(10) 0.0252(10) -0.0069(8) -0.0057(9) 0.0024(9)
C14 0.0406(13) 0.0316(11) 0.0298(11) -0.0084(9) -0.0128(10) 0.0008(10)
C15 0.0330(12) 0.0312(11) 0.0328(12) -0.0073(9) -0.0070(9) 0.0046(9)
C16 0.0238(10) 0.0333(11) 0.0242(10) -0.0048(8) -0.0032(8) -0.0067(8)
C17 0.0318(11) 0.0358(12) 0.0317(12) -0.0088(9) -0.0009(9) -0.0084(9)
C18 0.0414(14) 0.0550(16) 0.0393(14) -0.0147(12) -0.0007(11) -0.0241(12)
C19 0.0276(12) 0.076(2) 0.0460(15) -0.0162(14) -0.0059(11) -0.0176(13)
C20 0.0296(13) 0.0601(18) 0.0593(18) -0.0114(14) -0.0146(12) 0.0024(12)
C21 0.0309(12) 0.0369(13) 0.0467(14) -0.0076(11) -0.0111(10) -0.0032(10)
C22 0.0301(11) 0.0281(10) 0.0238(10) -0.0050(8) -0.0029(8) -0.0079(9)
C23 0.0356(13) 0.0443(14) 0.0368(13) -0.0154(11) -0.0005(10) -0.0058(11)
C24 0.0548(17) 0.0562(17) 0.0426(15) -0.0289(13) 0.0128(13) -0.0161(14)
C25 0.072(2) 0.0564(17) 0.0259(12) -0.0108(12) -0.0014(12) -0.0330(15)
C26 0.0605(18) 0.0566(17) 0.0339(13) -0.0026(12) -0.0202(13) -0.0188(14)
C27 0.0399(13) 0.0429(14) 0.0317(12) -0.0051(10) -0.0116(10) -0.0060(11)
C28 0.0227(10) 0.0305(11) 0.0273(11) -0.0031(8) -0.0037(8) -0.0010(8)
C29 0.0354(12) 0.0372(12) 0.0300(11) -0.0014(9) -0.0099(9) -0.0105(10)
C30 0.0527(16) 0.0417(14) 0.0460(15) 0.0048(12) -0.0138(12) -0.0202(12)
C31 0.0587(18) 0.0453(16) 0.0419(15) 0.0109(12) 0.0012(13) -0.0142(13)
C32 0.085(2) 0.0443(16) 0.0287(13) -0.0031(11) 0.0073(14) -0.0081(15)
C33 0.0639(17) 0.0346(13) 0.0287(12) -0.0070(10) -0.0019(11) -0.0079(12)
C34 0.0231(10) 0.0277(11) 0.0363(12) 0.0002(9) -0.0068(9) -0.0057(8)
C35 0.0337(12) 0.0436(14) 0.0426(14) -0.0061(11) -0.0121(10) -0.0115(10)
C36 0.0407(15) 0.0581(18) 0.0609(18) -0.0001(14) -0.0229(13) -0.0218(13)
C37 0.0265(12) 0.0471(16) 0.076(2) 0.0140(14) -0.0169(13) -0.0120(11)
C38 0.0260(12) 0.0386(14) 0.076(2) -0.0014(14) 0.0015(12) 0.0005(10)
C39 0.0290(12) 0.0332(12) 0.0566(16) -0.0085(11) -0.0015(11) -0.0051(10)
C40 0.0241(10) 0.0315(11) 0.0273(11) -0.0073(9) -0.0018(8) -0.0053(8)
C41 0.079(2) 0.0379(14) 0.0310(13) -0.0007(11) -0.0073(13) -0.0236(14)
C42 0.102(3) 0.0556(18) 0.0268(13) 0.0043(12) -0.0124(15) -0.0312(18)
C43 0.072(2) 0.0609(18) 0.0298(13) -0.0108(12) -0.0096(13) -0.0257(16)
C44 0.072(2) 0.0429(15) 0.0427(15) -0.0123(12) -0.0181(14) -0.0184(14)
C45 0.0516(15) 0.0335(12) 0.0376(13) -0.0044(10) -0.0171(11) -0.0093(11)
C46 0.0332(11) 0.0292(11) 0.0277(11) -0.0034(9) -0.0103(9) -0.0106(9)
C47 0.0390(13) 0.0369(13) 0.0402(13) -0.0007(10) -0.0143(11) -0.0066(10)
C48 0.0641(19) 0.0365(14) 0.0502(16) 0.0037(12) -0.0303(14) -0.0091(13)
C49 0.075(2) 0.0464(16) 0.0349(14) 0.0093(12) -0.0225(14) -0.0274(15)
C50 0.0576(17) 0.0536(17) 0.0362(14) -0.0033(12) 0.0004(12) -0.0255(14)
C51 0.0399(13) 0.0389(13) 0.0352(13) -0.0052(10) -0.0035(10) -0.0124(11)
C52 0.0311(12) 0.0308(12) 0.0450(14) 0.0043(10) -0.0116(10) -0.0086(9)
C53 0.0425(14) 0.0506(16) 0.0491(16) 0.0070(12) -0.0190(12) -0.0175(12)
C54 0.0530(19) 0.072(2) 0.070(2) 0.0259(18) -0.0355(17) -0.0296(17)
C55 0.0388(17) 0.0552(19) 0.113(3) 0.036(2) -0.0295(19) -0.0171(15)
C56 0.0371(16) 0.0441(17) 0.119(3) 0.0070(19) -0.0041(18) -0.0001(13)
C57 0.0376(14) 0.0405(15) 0.071(2) -0.0063(14) -0.0063(13) -0.0036(11)
C58 0.0357(12) 0.0335(12) 0.0330(12) -0.0035(9) -0.0103(9) -0.0070(10)
C59 0.095(3) 0.0401(15) 0.0454(16) 0.0020(12) -0.0347(17) -0.0154(15)
C60 0.123(3) 0.0565(19) 0.0520(19) -0.0043(15) -0.051(2) -0.020(2)
C61 0.081(2) 0.0417(16) 0.063(2) -0.0112(14) -0.0316(17) -0.0160(15)
C62 0.0567(17) 0.0332(13) 0.0521(16) -0.0019(12) -0.0182(13) -0.0126(12)
C63 0.0494(15) 0.0344(13) 0.0379(13) 0.0000(10) -0.0148(11) -0.0092(11)
C64 0.0339(12) 0.0367(12) 0.0351(12) -0.0065(10) -0.0122(10) -0.0041(10)
C65 0.0614(19) 0.0458(16) 0.0471(16) -0.0120(13) -0.0176(14) 0.0120(14)
C66 0.078(2) 0.071(2) 0.061(2) -0.0320(19) -0.0193(18) 0.0251(19)
C67 0.060(2) 0.091(3) 0.053(2) -0.0362(19) -0.0059(16) -0.0010(19)
C68 0.064(2) 0.079(2) 0.0391(16) -0.0086(15) -0.0013(14) -0.0119(18)
C69 0.0505(16) 0.0465(15) 0.0417(15) -0.0044(12) -0.0046(12) -0.0046(13)
O1 0.0281(8) 0.0295(8) 0.0305(8) -0.0078(6) -0.0062(6) 0.0017(6)
O2 0.0270(8) 0.0309(8) 0.0330(8) -0.0105(6) -0.0052(6) -0.0010(6)
O3 0.0442(10) 0.0346(9) 0.0435(10) 0.0069(8) -0.0151(8) -0.0106(8)
I1 0.05159(11) 0.05993(12) 0.05219(11) 0.01897(9) -0.02628(9) -0.02342(9)
I4 0.03732(9) 0.03917(9) 0.04455(9) 0.00721(7) -0.01384(7) -0.01340(7)
I7 0.08314(15) 0.05066(11) 0.03962(10) -0.01851(8) -0.00510(10) 0.01181(10)
I10 0.03343(8) 0.03209(8) 0.03480(8) -0.00995(6) -0.00158(6) -0.00622(6)
I13 0.04139(9) 0.03219(8) 0.03020(8) -0.01206(6) -0.00390(6) 0.00021(6)
P1 0.0214(2) 0.0256(3) 0.0225(2) -0.0062(2) -0.00314(19) -0.0026(2)
P2 0.0212(2) 0.0252(3) 0.0268(3) -0.0059(2) -0.0047(2) -0.0042(2)
P3 0.0312(3) 0.0278(3) 0.0329(3) 0.0002(2) -0.0107(2) -0.0063(2)
F2 0.0700(11) 0.0589(10) 0.0279(7) -0.0077(7) -0.0004(7) -0.0179(9)
F3 0.0559(10) 0.0409(9) 0.0544(10) -0.0095(7) 0.0036(8) 0.0028(7)
F5 0.0481(9) 0.0514(9) 0.0296(7) -0.0098(6) -0.0038(6) -0.0133(7)
F6 0.0410(8) 0.0484(9) 0.0574(10) -0.0097(8) -0.0078(7) 0.0052(7)
F8 0.0513(9) 0.0351(8) 0.0545(10) -0.0120(7) -0.0169(7) 0.0105(7)
F9 0.0422(8) 0.0473(8) 0.0338(7) -0.0050(6) -0.0133(6) -0.0043(6)
F11 0.0445(8) 0.0342(7) 0.0427(8) 0.0025(6) -0.0050(7) 0.0031(6)
F12 0.0689(11) 0.0494(9) 0.0308(8) -0.0026(7) -0.0130(7) 0.0020(8)
F14 0.0462(9) 0.0610(10) 0.0492(9) -0.0272(8) -0.0206(7) 0.0021(7)
F15 0.0347(8) 0.0620(10) 0.0508(9) -0.0230(8) -0.0107(7) 0.0076(7)

loop_
_atom_type_symbol
_atom_type_description
_atom_type_scat_dispersion_real
_atom_type_scat_dispersion_imag
_atom_type_scat_source
C C 0.0033 0.0016 'International Tables Vol C Tables 4.2.6.8 and 6.1.1.4'
H H 0.0000 0.0000 'International Tables Vol C Tables 4.2.6.8 and 6.1.1.4'
O O 0.0106 0.0060 'International Tables Vol C Tables 4.2.6.8 and 6.1.1.4'
I I -0.4742 1.8119 'International Tables Vol C Tables 4.2.6.8 and 6.1.1.4'
P P 0.1023 0.0942 'International Tables Vol C Tables 4.2.6.8 and 6.1.1.4'
F F 0.0171 0.0103 'International Tables Vol C Tables 4.2.6.8 and 6.1.1.4'

loop_
_geom_angle_atom_site_label_1
_geom_angle_atom_site_label_2
_geom_angle_atom_site_label_3
_geom_angle
_geom_angle_site_symmetry_1
_geom_angle_site_symmetry_3
C2 C1 C6 117.4(2) . .
C2 C1 I1 121.79(18) . .
C6 C1 I1 120.70(19) . .
F2 C2 C1 120.6(2) . .
F2 C2 C3 118.1(2) . .
C1 C2 C3 121.4(2) . .
F3 C3 C2 118.2(2) . .
F3 C3 C4 120.3(2) . .
C2 C3 C4 121.5(2) . .
C5 C4 C3 116.7(2) . .
C5 C4 I4 122.43(17) . .
C3 C4 I4 120.82(18) . .
F5 C5 C4 120.2(2) . .
F5 C5 C6 118.1(2) . .
C4 C5 C6 121.8(2) . .
F6 C6 C1 120.9(2) . .
F6 C6 C5 117.9(2) . .
C1 C6 C5 121.2(2) . .
C12 C7 C8 117.3(2) . .
C12 C7 I7 121.70(18) . .
C8 C7 I7 120.96(18) . .
F8 C8 C9 118.5(2) . .
F8 C8 C7 120.1(2) . .
C9 C8 C7 121.4(2) . .
F9 C9 C8 118.4(2) . .
F9 C9 C10 120.5(2) . .
C8 C9 C10 121.1(2) . .
C9 C10 C11 117.7(2) . .
C9 C10 I10 119.98(17) . .
C11 C10 I10 122.24(17) . .
F11 C11 C12 118.8(2) . .
F11 C11 C10 120.4(2) . .
C12 C11 C10 120.8(2) . .
F12 C12 C7 119.8(2) . .
F12 C12 C11 118.6(2) . .
C7 C12 C11 121.6(2) . .
C14 C13 C15 117.1(2) . 2_655
C14 C13 I13 120.94(17) . .
C15 C13 I13 121.94(17) 2_655 .
F14 C14 C13 120.3(2) . .
F14 C14 C15 118.0(2) . .
C13 C14 C15 121.7(2) . .
F15 C15 C14 118.6(2) . .
F15 C15 C13 120.3(2) . 2_655
C14 C15 C13 121.2(2) . 2_655
C17 C16 C21 119.6(2) . .
C17 C16 P1 117.83(17) . .
C21 C16 P1 122.60(17) . .
C18 C17 C16 120.1(2) . .
C18 C17 H17 119.9 . .
C16 C17 H17 119.9 . .
C19 C18 C17 120.0(2) . .
C19 C18 H18 120.0 . .
C17 C18 H18 120.0 . .
C18 C19 C20 120.2(2) . .
C18 C19 H19 119.9 . .
C20 C19 H19 119.9 . .
C19 C20 C21 120.4(3) . .
C19 C20 H20 119.8 . .
C21 C20 H20 119.8 . .
C20 C21 C16 119.7(2) . .
C20 C21 H21 120.2 . .
C16 C21 H21 120.2 . .
C23 C22 C27 119.2(2) . .
C23 C22 P1 124.24(18) . .
C27 C22 P1 116.55(17) . .
C22 C23 C24 120.2(3) . .
C22 C23 H23 119.9 . .
C24 C23 H23 119.9 . .
C25 C24 C23 120.2(3) . .
C25 C24 H24 119.9 . .
C23 C24 H24 119.9 . .
C24 C25 C26 120.1(2) . .
C24 C25 H25 120.0 . .
C26 C25 H25 120.0 . .
C27 C26 C25 120.2(3) . .
C27 C26 H26 119.9 . .
C25 C26 H26 119.9 . .
C26 C27 C22 120.1(3) . .
C26 C27 H27 119.9 . .
C22 C27 H27 119.9 . .
C29 C28 C33 119.6(2) . .
C29 C28 P1 122.71(17) . .
C33 C28 P1 117.50(18) . .
C28 C29 C30 120.2(2) . .
C28 C29 H29 119.9 . .
C30 C29 H29 119.9 . .
C31 C30 C29 119.8(3) . .
C31 C30 H30 120.1 . .
C29 C30 H30 120.1 . .
C30 C31 C32 120.2(2) . .
C30 C31 H31 119.9 . .
C32 C31 H31 119.9 . .
C31 C32 C33 120.3(3) . .
C31 C32 H32 119.9 . .
C33 C32 H32 119.9 . .
C32 C33 C28 119.8(3) . .
C32 C33 H33 120.1 . .
C28 C33 H33 120.1 . .
C39 C34 C35 119.7(2) . .
C39 C34 P2 122.93(18) . .
C35 C34 P2 117.37(18) . .
C36 C35 C34 120.1(3) . .
C36 C35 H35 119.9 . .
C34 C35 H35 119.9 . .
C37 C36 C35 119.6(3) . .
C37 C36 H36 120.2 . .
C35 C36 H36 120.2 . .
C38 C37 C36 120.7(2) . .
C38 C37 H37 119.6 . .
C36 C37 H37 119.6 . .
C37 C38 C39 120.2(3) . .
C37 C38 H38 119.9 . .
C39 C38 H38 119.9 . .
C34 C39 C38 119.7(3) . .
C34 C39 H39 120.1 . .
C38 C39 H39 120.1 . .
C45 C40 C41 118.9(2) . .
C45 C40 P2 123.78(18) . .
C41 C40 P2 117.21(18) . .
C42 C41 C40 120.5(3) . .
C42 C41 H41 119.7 . .
C40 C41 H41 119.7 . .
C43 C42 C41 120.1(3) . .
C43 C42 H42 120.0 . .
C41 C42 H42 120.0 . .
C44 C43 C42 120.1(3) . .
C44 C43 H43 120.0 . .
C42 C43 H43 120.0 . .
C43 C44 C45 120.2(3) . .
C43 C44 H44 119.9 . .
C45 C44 H44 119.9 . .
C40 C45 C44 120.3(2) . .
C40 C45 H45 119.9 . .
C44 C45 H45 119.9 . .
C51 C46 C47 119.5(2) . .
C51 C46 P2 118.10(18) . .
C47 C46 P2 122.34(18) . .
C48 C47 C46 120.1(3) . .
C48 C47 H47 119.9 . .
C46 C47 H47 119.9 . .
C49 C48 C47 120.3(3) . .
C49 C48 H48 119.9 . .
C47 C48 H48 119.9 . .
C48 C49 C50 119.9(2) . .
C48 C49 H49 120.0 . .
C50 C49 H49 120.0 . .
C49 C50 C51 120.3(3) . .
C49 C50 H50 119.8 . .
C51 C50 H50 119.8 . .
C50 C51 C46 119.8(3) . .
C50 C51 H51 120.1 . .
C46 C51 H51 120.1 . .
C57 C52 C53 119.0(3) . .
C57 C52 P3 119.5(2) . .
C53 C52 P3 121.4(2) . .
C52 C53 C54 119.5(3) . .
C52 C53 H53 120.2 . .
C54 C53 H53 120.2 . .
C55 C54 C53 120.9(3) . .
C55 C54 H54 119.6 . .
C53 C54 H54 119.6 . .
C54 C55 C56 120.2(3) . .
C54 C55 H55 119.9 . .
C56 C55 H55 119.9 . .
C55 C56 C57 120.3(4) . .
C55 C56 H56 119.9 . .
C57 C56 H56 119.9 . .
C52 C57 C56 120.2(3) . .
C52 C57 H57 119.9 . .
C56 C57 H57 119.9 . .
C59 C58 C63 118.6(2) . .
C59 C58 P3 118.9(2) . .
C63 C58 P3 122.51(19) . .
C58 C59 C60 120.1(3) . .
C58 C59 H59 119.9 . .
C60 C59 H59 119.9 . .
C61 C60 C59 120.6(3) . .
C61 C60 H60 119.7 . .
C59 C60 H60 119.7 . .
C62 C61 C60 119.8(3) . .
C62 C61 H61 120.1 . .
C60 C61 H61 120.1 . .
C61 C62 C63 120.1(3) . .
C61 C62 H62 120.0 . .
C63 C62 H62 120.0 . .
C62 C63 C58 120.8(2) . .
C62 C63 H63 119.6 . .
C58 C63 H63 119.6 . .
C69 C64 C65 118.8(3) . .
C69 C64 P3 123.5(2) . .
C65 C64 P3 117.6(2) . .
C66 C65 C64 119.9(3) . .
C66 C65 H65 120.1 . .
C64 C65 H65 120.1 . .
C67 C66 C65 120.8(3) . .
C67 C66 H66 119.6 . .
C65 C66 H66 119.6 . .
C66 C67 C68 120.4(3) . .
C66 C67 H67 119.8 . .
C68 C67 H67 119.8 . .
C67 C68 C69 119.9(3) . .
C67 C68 H68 120.1 . .
C69 C68 H68 120.1 . .
C64 C69 C68 120.3(3) . .
C64 C69 H69 119.8 . .
C68 C69 H69 119.8 . .
O1 P1 C22 110.99(10) . .
O1 P1 C16 110.36(10) . .
C22 P1 C16 109.98(10) . .
O1 P1 C28 111.77(10) . .
C22 P1 C28 106.67(10) . .
C16 P1 C28 106.92(10) . .
O2 P2 C34 112.12(10) . .
O2 P2 C40 111.50(10) . .
C34 P2 C40 107.30(10) . .
O2 P2 C46 112.31(10) . .
C34 P2 C46 106.93(10) . .
C40 P2 C46 106.34(10) . .
O3 P3 C58 111.84(11) . .
O3 P3 C52 114.42(11) . .
C58 P3 C52 103.86(11) . .
O3 P3 C64 111.19(11) . .
C58 P3 C64 109.18(11) . .
C52 P3 C64 105.90(12) . .

loop_
_geom_bond_atom_site_label_1
_geom_bond_atom_site_label_2
_geom_bond_distance
_geom_bond_site_symmetry_2
C1 C2 1.376(4) .
C1 C6 1.379(3) .
C1 I1 2.083(2) .
C2 F2 1.344(3) .
C2 C3 1.384(4) .
C3 F3 1.344(3) .
C3 C4 1.385(3) .
C4 C5 1.381(3) .
C4 I4 2.088(2) .
C5 F5 1.349(3) .
C5 C6 1.383(3) .
C6 F6 1.346(3) .
C7 C12 1.375(4) .
C7 C8 1.385(3) .
C7 I7 2.075(2) .
C8 F8 1.353(3) .
C8 C9 1.373(3) .
C9 F9 1.343(3) .
C9 C10 1.382(3) .
C10 C11 1.383(3) .
C10 I10 2.084(2) .
C11 F11 1.338(3) .
C11 C12 1.383(3) .
C12 F12 1.347(3) .
C13 C14 1.378(3) .
C13 C15 1.381(3) 2_655
C13 I13 2.083(2) .
C14 F14 1.350(3) .
C14 C15 1.380(3) .
C15 F15 1.348(3) .
C15 C13 1.381(3) 2_655
C16 C17 1.389(3) .
C16 C21 1.395(3) .
C16 P1 1.804(2) .
C17 C18 1.387(3) .
C17 H17 0.9500 .
C18 C19 1.377(4) .
C18 H18 0.9500 .
C19 C20 1.382(4) .
C19 H19 0.9500 .
C20 C21 1.384(4) .
C20 H20 0.9500 .
C21 H21 0.9500 .
C22 C23 1.389(3) .
C22 C27 1.393(3) .
C22 P1 1.803(2) .
C23 C24 1.395(4) .
C23 H23 0.9500 .
C24 C25 1.368(5) .
C24 H24 0.9500 .
C25 C26 1.389(4) .
C25 H25 0.9500 .
C26 C27 1.383(4) .
C26 H26 0.9500 .
C27 H27 0.9500 .
C28 C29 1.386(3) .
C28 C33 1.393(3) .
C28 P1 1.812(2) .
C29 C30 1.397(3) .
C29 H29 0.9500 .
C30 C31 1.377(4) .
C30 H30 0.9500 .
C31 C32 1.383(4) .
C31 H31 0.9500 .
C32 C33 1.388(4) .
C32 H32 0.9500 .
C33 H33 0.9500 .
C34 C39 1.389(3) .
C34 C35 1.395(3) .
C34 P2 1.798(2) .
C35 C36 1.391(3) .
C35 H35 0.9500 .
C36 C37 1.384(5) .
C36 H36 0.9500 .
C37 C38 1.373(4) .
C37 H37 0.9500 .
C38 C39 1.397(4) .
C38 H38 0.9500 .
C39 H39 0.9500 .
C40 C45 1.386(3) .
C40 C41 1.392(3) .
C40 P2 1.804(2) .
C41 C42 1.381(4) .
C41 H41 0.9500 .
C42 C43 1.379(4) .
C42 H42 0.9500 .
C43 C44 1.374(4) .
C43 H43 0.9500 .
C44 C45 1.389(4) .
C44 H44 0.9500 .
C45 H45 0.9500 .
C46 C51 1.393(3) .
C46 C47 1.395(3) .
C46 P2 1.808(2) .
C47 C48 1.390(4) .
C47 H47 0.9500 .
C48 C49 1.379(4) .
C48 H48 0.9500 .
C49 C50 1.388(5) .
C49 H49 0.9500 .
C50 C51 1.393(4) .
C50 H50 0.9500 .
C51 H51 0.9500 .
C52 C57 1.388(4) .
C52 C53 1.393(4) .
C52 P3 1.807(2) .
C53 C54 1.396(4) .
C53 H53 0.9500 .
C54 C55 1.359(6) .
C54 H54 0.9500 .
C55 C56 1.369(6) .
C55 H55 0.9500 .
C56 C57 1.391(5) .
C56 H56 0.9500 .
C57 H57 0.9500 .
C58 C59 1.380(4) .
C58 C63 1.401(3) .
C58 P3 1.807(2) .
C59 C60 1.391(4) .
C59 H59 0.9500 .
C60 C61 1.375(5) .
C60 H60 0.9500 .
C61 C62 1.373(4) .
C61 H61 0.9500 .
C62 C63 1.379(4) .
C62 H62 0.9500 .
C63 H63 0.9500 .
C64 C69 1.387(4) .
C64 C65 1.392(4) .
C64 P3 1.810(3) .
C65 C66 1.389(5) .
C65 H65 0.9500 .
C66 C67 1.355(5) .
C66 H66 0.9500 .
C67 C68 1.375(5) .
C67 H67 0.9500 .
C68 C69 1.391(4) .
C68 H68 0.9500 .
C69 H69 0.9500 .
O1 P1 1.4956(16) .
O2 P2 1.4933(16) .
O3 P3 1.4908(17) .

loop_
_geom_hbond_atom_site_label_D
_geom_hbond_atom_site_label_H
_geom_hbond_atom_site_label_A
_geom_hbond_distance_DH
_geom_hbond_distance_HA
_geom_hbond_distance_DA
_geom_hbond_angle_DHA
_geom_hbond_site_symmetry_A
C21 H21 I7 0.95 3.32 3.935(3) 124.4 .
C21 H21 F8 0.95 2.48 3.419(3) 170.6 .
C29 H29 F5 0.95 2.61 3.188(3) 119.5 1_655
C33 H33 I13 0.95 3.30 3.924(3) 125.5 1_655
C35 H35 I10 0.95 3.27 4.165(3) 157.2 .
C59 H59 I4 0.95 3.28 4.166(3) 155.5 1_655
C69 H69 F15 0.95 2.62 3.519(3) 158.6 1_565
C21 H21 I7 0.95 3.32 3.935(3) 124.4 .
C21 H21 F8 0.95 2.48 3.419(3) 170.6 .
C29 H29 F5 0.95 2.61 3.188(3) 119.5 1_655
C33 H33 I13 0.95 3.30 3.924(3) 125.5 1_655
C35 H35 I10 0.95 3.27 4.165(3) 157.2 .
C59 H59 I4 0.95 3.28 4.166(3) 155.5 1_655
C69 H69 F15 0.95 2.62 3.519(3) 158.6 1_565

loop_
_geom_torsion_atom_site_label_1
_geom_torsion_atom_site_label_2
_geom_torsion_atom_site_label_3
_geom_torsion_atom_site_label_4
_geom_torsion
_geom_torsion_site_symmetry_1
_geom_torsion_site_symmetry_4
C6 C1 C2 F2 -180.0(2) . .
I1 C1 C2 F2 3.0(3) . .
C6 C1 C2 C3 0.6(3) . .
I1 C1 C2 C3 -176.47(18) . .
F2 C2 C3 F3 1.5(3) . .
C1 C2 C3 F3 -179.1(2) . .
F2 C2 C3 C4 -178.7(2) . .
C1 C2 C3 C4 0.8(4) . .
F3 C3 C4 C5 178.6(2) . .
C2 C3 C4 C5 -1.3(3) . .
F3 C3 C4 I4 -0.3(3) . .
C2 C3 C4 I4 179.85(17) . .
C3 C4 C5 F5 -179.9(2) . .
I4 C4 C5 F5 -1.0(3) . .
C3 C4 C5 C6 0.4(3) . .
I4 C4 C5 C6 179.31(17) . .
C2 C1 C6 F6 179.9(2) . .
I1 C1 C6 F6 -3.0(3) . .
C2 C1 C6 C5 -1.4(3) . .
I1 C1 C6 C5 175.68(17) . .
F5 C5 C6 F6 -0.1(3) . .
C4 C5 C6 F6 179.6(2) . .
F5 C5 C6 C1 -178.8(2) . .
C4 C5 C6 C1 0.9(3) . .
C12 C7 C8 F8 179.2(2) . .
I7 C7 C8 F8 -0.8(3) . .
C12 C7 C8 C9 -1.3(4) . .
I7 C7 C8 C9 178.63(18) . .
F8 C8 C9 F9 -2.8(3) . .
C7 C8 C9 F9 177.8(2) . .
F8 C8 C9 C10 177.7(2) . .
C7 C8 C9 C10 -1.7(4) . .
F9 C9 C10 C11 -176.11(19) . .
C8 C9 C10 C11 3.4(3) . .
F9 C9 C10 I10 7.0(3) . .
C8 C9 C10 I10 -173.49(17) . .
C9 C10 C11 F11 177.9(2) . .
I10 C10 C11 F11 -5.3(3) . .
C9 C10 C11 C12 -2.1(3) . .
I10 C10 C11 C12 174.70(17) . .
C8 C7 C12 F12 -177.7(2) . .
I7 C7 C12 F12 2.3(3) . .
C8 C7 C12 C11 2.6(4) . .
I7 C7 C12 C11 -177.33(18) . .
F11 C11 C12 F12 -0.6(3) . .
C10 C11 C12 F12 179.4(2) . .
F11 C11 C12 C7 179.1(2) . .
C10 C11 C12 C7 -0.9(4) . .
C15 C13 C14 F14 179.1(2) 2_655 .
I13 C13 C14 F14 -0.8(3) . .
C15 C13 C14 C15 0.2(4) 2_655 .
I13 C13 C14 C15 -179.62(18) . .
F14 C14 C15 F15 0.6(3) . .
C13 C14 C15 F15 179.5(2) . .
F14 C14 C15 C13 -179.1(2) . 2_655
C13 C14 C15 C13 -0.3(4) . 2_655
C21 C16 C17 C18 -0.7(3) . .
P1 C16 C17 C18 179.56(19) . .
C16 C17 C18 C19 -0.9(4) . .
C17 C18 C19 C20 1.0(4) . .
C18 C19 C20 C21 0.5(5) . .
C19 C20 C21 C16 -2.1(4) . .
C17 C16 C21 C20 2.1(4) . .
P1 C16 C21 C20 -178.1(2) . .
C27 C22 C23 C24 0.6(4) . .
P1 C22 C23 C24 -176.7(2) . .
C22 C23 C24 C25 -0.7(4) . .
C23 C24 C25 C26 0.6(4) . .
C24 C25 C26 C27 -0.5(4) . .
C25 C26 C27 C22 0.3(4) . .
C23 C22 C27 C26 -0.4(4) . .
P1 C22 C27 C26 177.1(2) . .
C33 C28 C29 C30 -1.9(4) . .
P1 C28 C29 C30 172.5(2) . .
C28 C29 C30 C31 -0.2(4) . .
C29 C30 C31 C32 1.8(5) . .
C30 C31 C32 C33 -1.2(5) . .
C31 C32 C33 C28 -0.9(5) . .
C29 C28 C33 C32 2.5(4) . .
P1 C28 C33 C32 -172.2(2) . .
C39 C34 C35 C36 0.6(4) . .
P2 C34 C35 C36 -178.3(2) . .
C34 C35 C36 C37 0.0(4) . .
C35 C36 C37 C38 -0.6(4) . .
C36 C37 C38 C39 0.5(4) . .
C35 C34 C39 C38 -0.7(4) . .
P2 C34 C39 C38 178.2(2) . .
C37 C38 C39 C34 0.1(4) . .
C45 C40 C41 C42 0.4(4) . .
P2 C40 C41 C42 177.0(3) . .
C40 C41 C42 C43 0.2(5) . .
C41 C42 C43 C44 -0.5(6) . .
C42 C43 C44 C45 0.1(5) . .
C41 C40 C45 C44 -0.8(4) . .
P2 C40 C45 C44 -177.1(2) . .
C43 C44 C45 C40 0.5(5) . .
C51 C46 C47 C48 -1.4(4) . .
P2 C46 C47 C48 177.02(19) . .
C46 C47 C48 C49 0.9(4) . .
C47 C48 C49 C50 0.2(4) . .
C48 C49 C50 C51 -0.8(4) . .
C49 C50 C51 C46 0.3(4) . .
C47 C46 C51 C50 0.8(4) . .
P2 C46 C51 C50 -177.7(2) . .
C57 C52 C53 C54 0.2(4) . .
P3 C52 C53 C54 176.1(2) . .
C52 C53 C54 C55 0.0(4) . .
C53 C54 C55 C56 0.2(5) . .
C54 C55 C56 C57 -0.5(5) . .
C53 C52 C57 C56 -0.6(4) . .
P3 C52 C57 C56 -176.5(2) . .
C55 C56 C57 C52 0.7(5) . .
C63 C58 C59 C60 0.9(5) . .
P3 C58 C59 C60 -176.9(3) . .
C58 C59 C60 C61 -1.1(6) . .
C59 C60 C61 C62 0.5(6) . .
C60 C61 C62 C63 0.2(5) . .
C61 C62 C63 C58 -0.4(5) . .
C59 C58 C63 C62 -0.2(4) . .
P3 C58 C63 C62 177.6(2) . .
C69 C64 C65 C66 -0.5(5) . .
P3 C64 C65 C66 178.7(3) . .
C64 C65 C66 C67 0.2(6) . .
C65 C66 C67 C68 0.6(6) . .
C66 C67 C68 C69 -1.1(6) . .
C65 C64 C69 C68 -0.1(4) . .
P3 C64 C69 C68 -179.1(2) . .
C67 C68 C69 C64 0.8(5) . .
C23 C22 P1 O1 -154.3(2) . .
C27 C22 P1 O1 28.4(2) . .
C23 C22 P1 C16 -31.9(2) . .
C27 C22 P1 C16 150.77(18) . .
C23 C22 P1 C28 83.7(2) . .
C27 C22 P1 C28 -93.63(19) . .
C17 C16 P1 O1 7.6(2) . .
C21 C16 P1 O1 -172.13(19) . .
C17 C16 P1 C22 -115.16(18) . .
C21 C16 P1 C22 65.1(2) . .
C17 C16 P1 C28 129.39(18) . .
C21 C16 P1 C28 -50.4(2) . .
C29 C28 P1 O1 -117.82(19) . .
C33 C28 P1 O1 56.8(2) . .
C29 C28 P1 C22 3.7(2) . .
C33 C28 P1 C22 178.25(19) . .
C29 C28 P1 C16 121.3(2) . .
C33 C28 P1 C16 -64.1(2) . .
C39 C34 P2 O2 148.7(2) . .
C35 C34 P2 O2 -32.3(2) . .
C39 C34 P2 C40 26.0(2) . .
C35 C34 P2 C40 -155.09(19) . .
C39 C34 P2 C46 -87.7(2) . .
C35 C34 P2 C46 91.2(2) . .
C45 C40 P2 O2 129.2(2) . .
C41 C40 P2 O2 -47.2(2) . .
C45 C40 P2 C34 -107.7(2) . .
C41 C40 P2 C34 75.9(2) . .
C45 C40 P2 C46 6.5(2) . .
C41 C40 P2 C46 -169.9(2) . .
C51 C46 P2 O2 -18.7(2) . .
C47 C46 P2 O2 162.86(18) . .
C51 C46 P2 C34 -142.12(18) . .
C47 C46 P2 C34 39.5(2) . .
C51 C46 P2 C40 103.49(19) . .
C47 C46 P2 C40 -74.9(2) . .
C59 C58 P3 O3 6.0(3) . .
C63 C58 P3 O3 -171.7(2) . .
C59 C58 P3 C52 129.9(3) . .
C63 C58 P3 C52 -47.8(2) . .
C59 C58 P3 C64 -117.4(3) . .
C63 C58 P3 C64 64.8(2) . .
C57 C52 P3 O3 80.4(2) . .
C53 C52 P3 O3 -95.4(2) . .
C57 C52 P3 C58 -41.8(2) . .
C53 C52 P3 C58 142.4(2) . .
C57 C52 P3 C64 -156.7(2) . .
C53 C52 P3 C64 27.4(2) . .
C69 C64 P3 O3 175.8(2) . .
C65 C64 P3 O3 -3.2(2) . .
C69 C64 P3 C58 -60.3(2) . .
C65 C64 P3 C58 120.6(2) . .
C69 C64 P3 C52 51.0(2) . .
C65 C64 P3 C52 -128.1(2) . .
